data_4341240
loop_
_publ_author_name
'Radtke, Aleksandra'
'Piszczek, Piotr'
'Muzio\/l, Tadeusz'
'Wojtczak, Andrzej'

_publ_section_title
;
 The Structural Conversion of Multinuclear Titanium(IV) \m-Oxo-complexes
;
_journal_name_full 'Inorganic Chemistry'
_journal_page_first 141006083028009
_journal_paper_doi 10.1021/ic5002545
_journal_year 2014
_chemical_formula_moiety 'C40 H80 O16 Ti4'
_chemical_formula_sum 'C40 H80 O16 Ti4'
_chemical_formula_weight 1008.64
_space_group_crystal_system orthorhombic
_space_group_IT_number 62
_space_group_name_Hall '-P 2ac 2n'
_space_group_name_H-M_alt 'P n m a'
_symmetry_cell_setting orthorhombic
_symmetry_Int_Tables_number 62
_symmetry_space_group_name_Hall '-P 2ac 2n'
_symmetry_space_group_name_H-M 'P n m a'
_atom_sites_solution_hydrogens geom
_audit_creation_method SHELXL-2013
_cell_angle_alpha 90
_cell_angle_beta 90
_cell_angle_gamma 90
_cell_formula_units_Z 4
_cell_length_a 20.2877(10)
_cell_length_b 23.6297(12)
_cell_length_c 11.5533(6)
_cell_measurement_temperature 293(2)
_cell_volume 5538.6(5)
_computing_data_collection CrysAlisCCD
_computing_data_reduction 'CrysAlis 171'
_computing_publication_material CIFTAB
_computing_structure_refinement 'SHELXL-2013 (Sheldrick, 2013)'
_computing_structure_solution 'SHELXS-97 (Sheldrick, 1990)'
_diffrn_ambient_temperature 293(2)
_diffrn_measured_fraction_theta_full 0.998
_diffrn_measured_fraction_theta_max 0.999
_diffrn_measurement_device_type 'Oxford Sapphire CCD diffractometer'
_diffrn_measurement_method 'phi and omega scans'
_diffrn_radiation_probe x-ray
_diffrn_radiation_type MoK\a
_diffrn_radiation_wavelength 0.71073
_diffrn_reflns_av_R_equivalents 0.0850
_diffrn_reflns_av_unetI/netI 0.0422
_diffrn_reflns_Laue_measured_fraction_full 0.998
_diffrn_reflns_Laue_measured_fraction_max 0.999
_diffrn_reflns_limit_h_max 15
_diffrn_reflns_limit_h_min -25
_diffrn_reflns_limit_k_max 29
_diffrn_reflns_limit_k_min -29
_diffrn_reflns_limit_l_max 14
_diffrn_reflns_limit_l_min -14
_diffrn_reflns_number 38610
_diffrn_reflns_point_group_measured_fraction_full 0.998
_diffrn_reflns_point_group_measured_fraction_max 0.999
_diffrn_reflns_theta_full 25.242
_diffrn_reflns_theta_max 26.370
_diffrn_reflns_theta_min 2.646
_diffrn_source 'fine-focus sealed X-ray tube'
_exptl_absorpt_coefficient_mu 0.612
_exptl_absorpt_correction_T_max 0.8746
_exptl_absorpt_correction_T_min 0.6466
_exptl_absorpt_correction_type numerical
_exptl_absorpt_process_details 'CrysAlis CCD, Oxford 2001'
_exptl_crystal_colour colourless
_exptl_crystal_density_diffrn 1.210
_exptl_crystal_F_000 2144
_exptl_crystal_size_max 0.781
_exptl_crystal_size_mid 0.572
_exptl_crystal_size_min 0.225
_refine_diff_density_max 0.452
_refine_diff_density_min -0.454
_refine_diff_density_rms 0.067
_refine_ls_extinction_method none
_refine_ls_goodness_of_fit_ref 1.022
_refine_ls_hydrogen_treatment constr
_refine_ls_matrix_type full
_refine_ls_number_parameters 379
_refine_ls_number_reflns 5816
_refine_ls_number_restraints 8
_refine_ls_restrained_S_all 1.032
_refine_ls_R_factor_all 0.0808
_refine_ls_R_factor_gt 0.0554
_refine_ls_shift/su_max 0.000
_refine_ls_shift/su_mean 0.000
_refine_ls_structure_factor_coef Fsqd
_refine_ls_weighting_details 'w=1/[\s^2^(Fo^2^)+(0.0786P)^2^+7.0047P] where P=(Fo^2^+2Fc^2^)/3'
_refine_ls_weighting_scheme calc
_refine_ls_wR_factor_gt 0.1430
_refine_ls_wR_factor_ref 0.1684
_reflns_Friedel_coverage 0.000
_reflns_number_gt 4322
_reflns_number_total 5816
_reflns_threshold_expression 'I > 2\s(I)'
_cod_data_source_file ic5002545_si_004.cif
_cod_data_source_block structure2
_cod_database_code 4341240
_shelx_space_group_comment
;
The symmetry employed for this shelxl refinement is uniquely defined
by the following loop, which should always be used as a source of
symmetry information in preference to the above space-group names.
They are only intended as comments.
;
_shelx_estimated_absorpt_t_min 0.647
_shelx_estimated_absorpt_t_max 0.875
_shelxl_version_number 2013-4

loop_
_space_group_symop_operation_xyz
'x, y, z'
'-x+1/2, -y, z+1/2'
'-x, y+1/2, -z'
'x+1/2, -y+1/2, -z+1/2'
'-x, -y, -z'
'x-1/2, y, -z-1/2'
'x, -y-1/2, z'
'-x-1/2, y-1/2, z-1/2'

loop_
_atom_site_label
_atom_site_type_symbol
_atom_site_fract_x
_atom_site_fract_y
_atom_site_fract_z
_atom_site_U_iso_or_equiv
_atom_site_adp_type
_atom_site_occupancy
_atom_site_site_symmetry_order
_atom_site_calc_flag
_atom_site_refinement_flags_posn
_atom_site_refinement_flags_adp
_atom_site_refinement_flags_occupancy
_atom_site_disorder_assembly
_atom_site_disorder_group
Ti1 Ti 0.44841(3) 0.18865(2) 0.55737(5) 0.04009(17) Uani 1 1 d . . . . .
Ti2 Ti 0.41062(4) 0.2500 0.77701(7) 0.0409(2) Uani 1 2 d S T P . .
Ti3 Ti 0.31881(4) 0.2500 0.58455(8) 0.0461(2) Uani 1 2 d S T P . .
O1 O 0.40348(14) 0.2500 0.4817(3) 0.0415(7) Uani 1 2 d S T P . .
O2 O 0.36970(10) 0.19726(8) 0.67365(18) 0.0407(5) Uani 1 1 d . . . . .
O3 O 0.48280(13) 0.2500 0.6484(2) 0.0351(6) Uani 1 2 d S T P . .
O41 O 0.46535(12) 0.18388(9) 0.8406(2) 0.0504(6) Uani 1 1 d . . . . .
O42 O 0.47873(12) 0.13246(9) 0.6801(2) 0.0518(6) Uani 1 1 d . . . . .
C43 C 0.48002(18) 0.13869(14) 0.7885(3) 0.0509(8) Uani 1 1 d . . . . .
C44 C 0.4978(3) 0.08686(17) 0.8617(4) 0.0826(14) Uani 1 1 d . . . . .
C45 C 0.5449(6) 0.0498(3) 0.7978(7) 0.184(5) Uani 1 1 d . . . . .
H45A H 0.5866 0.0687 0.7908 0.221 Uiso 1 1 calc R U . . .
H45B H 0.5277 0.0420 0.7220 0.221 Uiso 1 1 calc R U . . .
H45C H 0.5506 0.0150 0.8393 0.221 Uiso 1 1 calc R U . . .
C68 C 0.5110(16) 0.0989(10) 0.982(2) 0.143(14) Uani 0.5 1 d . . P A 1
H68A H 0.5476 0.1246 0.9881 0.172 Uiso 0.5 1 calc R U P A 1
H68B H 0.5215 0.0644 1.0221 0.172 Uiso 0.5 1 calc R U P A 1
H68C H 0.4728 0.1158 1.0171 0.172 Uiso 0.5 1 calc R U P A 1
C47 C 0.4424(13) 0.0448(7) 0.840(2) 0.165(14) Uani 0.5 1 d D . P A 1
H47A H 0.4530 0.0091 0.8775 0.198 Uiso 0.5 1 calc R U P A 1
H47B H 0.4383 0.0379 0.7578 0.198 Uiso 0.5 1 calc R U P A 1
C48 C 0.3733(18) 0.0685(14) 0.890(3) 0.180(14) Uani 0.5 1 d D . P A 1
H48A H 0.3712 0.0619 0.9722 0.216 Uiso 0.5 1 calc R U P A 1
H48B H 0.3374 0.0494 0.8529 0.216 Uiso 0.5 1 calc R U P A 1
H48C H 0.3702 0.1084 0.8755 0.216 Uiso 0.5 1 calc R U P A 1
C46 C 0.5412(13) 0.1085(10) 0.962(2) 0.113(8) Uani 0.5 1 d . . P A 2
H46A H 0.5717 0.1363 0.9337 0.136 Uiso 0.5 1 calc R U P A 2
H46B H 0.5652 0.0774 0.9952 0.136 Uiso 0.5 1 calc R U P A 2
H46C H 0.5138 0.1253 1.0206 0.136 Uiso 0.5 1 calc R U P A 2
C71 C 0.4343(9) 0.0672(9) 0.921(2) 0.146(8) Uani 0.5 1 d . . P A 2
H71A H 0.4429 0.0352 0.9709 0.175 Uiso 0.5 1 calc R U P A 2
H71B H 0.4153 0.0976 0.9662 0.175 Uiso 0.5 1 calc R U P A 2
C72 C 0.388(2) 0.0503(13) 0.822(3) 0.190(15) Uani 0.5 1 d . . P A 2
H72A H 0.3631 0.0828 0.7981 0.228 Uiso 0.5 1 calc R U P A 2
H72B H 0.3584 0.0214 0.8492 0.228 Uiso 0.5 1 calc R U P A 2
H72C H 0.4133 0.0362 0.7586 0.228 Uiso 0.5 1 calc R U P A 2
O51 O 0.38503(12) 0.13257(10) 0.4829(2) 0.0576(6) Uani 1 1 d . . . . .
O52 O 0.29285(12) 0.18396(10) 0.4779(2) 0.0597(7) Uani 1 1 d . . . . .
C53 C 0.32538(19) 0.13932(16) 0.4581(3) 0.0598(9) Uani 1 1 d . . . . .
C54 C 0.2905(3) 0.0897(2) 0.4002(6) 0.0946(18) Uani 1 1 d D . . . .
C55 C 0.2227(5) 0.1043(5) 0.3614(16) 0.128(6) Uani 0.7 1 d . . P B 1
H55A H 0.2122 0.0831 0.2929 0.154 Uiso 0.7 1 calc R U P B 1
H55B H 0.2204 0.1440 0.3446 0.154 Uiso 0.7 1 calc R U P B 1
H55C H 0.1919 0.0952 0.4215 0.154 Uiso 0.7 1 calc R U P B 1
C56 C 0.3325(7) 0.0799(7) 0.2773(12) 0.157(5) Uani 0.7 1 d D . P B 1
H56A H 0.3763 0.0671 0.2950 0.189 Uiso 0.7 1 calc R U P B 1
H56B H 0.3349 0.1150 0.2355 0.189 Uiso 0.7 1 calc R U P B 1
H56C H 0.3105 0.0520 0.2307 0.189 Uiso 0.7 1 calc R U P B 1
C69 C 0.3018(8) 0.0383(4) 0.4627(17) 0.152(6) Uani 0.7 1 d . . P B 1
H69A H 0.3465 0.0315 0.4735 0.183 Uiso 0.7 1 calc R U P B 1
H69B H 0.2825 0.0074 0.4262 0.183 Uiso 0.7 1 calc R U P B 1
C70 C 0.2647(15) 0.0538(12) 0.585(3) 0.234(17) Uani 0.7 1 d . . P B 1
H70A H 0.2957 0.0711 0.6367 0.281 Uiso 0.7 1 calc R U P B 1
H70B H 0.2477 0.0198 0.6189 0.281 Uiso 0.7 1 calc R U P B 1
H70C H 0.2291 0.0796 0.5698 0.281 Uiso 0.7 1 calc R U P B 1
C58 C 0.252(4) 0.1141(17) 0.299(5) 0.30(5) Uani 0.3 1 d D . P B 2
H58A H 0.2320 0.0839 0.2565 0.361 Uiso 0.3 1 calc R U P B 2
H58B H 0.2814 0.1348 0.2498 0.361 Uiso 0.3 1 calc R U P B 2
H58C H 0.2185 0.1391 0.3281 0.361 Uiso 0.3 1 calc R U P B 2
C57 C 0.3299(11) 0.0460(8) 0.359(3) 0.097(6) Uani 0.3 1 d . . P B 2
H57A H 0.3640 0.0380 0.4145 0.117 Uiso 0.3 1 calc R U P B 2
H57B H 0.3495 0.0570 0.2870 0.117 Uiso 0.3 1 calc R U P B 2
H57C H 0.3035 0.0128 0.3479 0.117 Uiso 0.3 1 calc R U P B 2
C59 C 0.235(2) 0.0737(14) 0.491(6) 0.23(3) Uani 0.3 1 d D . P B 2
H59A H 0.1972 0.0565 0.4543 0.278 Uiso 0.3 1 calc R U P B 2
H59B H 0.2217 0.1059 0.5368 0.278 Uiso 0.3 1 calc R U P B 2
C60 C 0.275(4) 0.031(2) 0.562(5) 0.23(3) Uani 0.3 1 d D . P B 2
H60A H 0.3212 0.0373 0.5493 0.275 Uiso 0.3 1 calc R U P B 2
H60B H 0.2638 -0.0067 0.5375 0.275 Uiso 0.3 1 calc R U P B 2
H60C H 0.2649 0.0355 0.6422 0.275 Uiso 0.3 1 calc R U P B 2
O11 O 0.3596(2) 0.2500 0.8998(3) 0.0664(10) Uani 1 2 d S T P C .
C12 C 0.3375(4) 0.2500 1.0162(7) 0.112(3) Uani 1 2 d DS T P . .
C13 C 0.3954(6) 0.2500 1.0918(7) 0.173(6) Uani 1 2 d S T P C .
H13A H 0.3841 0.2332 1.1649 0.207 Uiso 0.5 1 calc R U P . .
H13B H 0.4099 0.2882 1.1039 0.207 Uiso 0.5 1 calc R U P . .
H13C H 0.4301 0.2286 1.0563 0.207 Uiso 0.5 1 calc R U P . .
C14 C 0.2840(8) 0.2128(10) 1.0334(16) 0.157(11) Uani 0.5 1 d D . P C 1
H14A H 0.2485 0.2231 0.9827 0.188 Uiso 0.5 1 calc R U P C 1
H14B H 0.2695 0.2151 1.1123 0.188 Uiso 0.5 1 calc R U P C 1
H14C H 0.2977 0.1747 1.0168 0.188 Uiso 0.5 1 calc R U P C 1
C73 C 0.3117(11) 0.1846(10) 1.025(2) 0.191(13) Uani 0.5 1 d D . P C 2
H73A H 0.2843 0.1763 0.9589 0.230 Uiso 0.5 1 calc R U P C 2
H73B H 0.2867 0.1797 1.0943 0.230 Uiso 0.5 1 calc R U P C 2
H73C H 0.3489 0.1595 1.0252 0.230 Uiso 0.5 1 calc R U P C 2
O21 O 0.24212(16) 0.2500 0.6538(4) 0.0679(11) Uani 1 2 d S T P . .
C22 C 0.1737(3) 0.2500 0.6778(7) 0.091(2) Uani 1 2 d S T P . .
C23 C 0.1370(4) 0.2500 0.5654(8) 0.118(3) Uani 1 2 d S T P . .
H23A H 0.1603 0.2727 0.5100 0.142 Uiso 0.5 1 calc R U P D -1
H23B H 0.0937 0.2654 0.5771 0.142 Uiso 0.5 1 calc R U P D -1
H23C H 0.1334 0.2119 0.5371 0.142 Uiso 0.5 1 calc R U P D -1
C24 C 0.1602(4) 0.1973(4) 0.7452(8) 0.192(5) Uani 1 1 d . . . . .
H24A H 0.1337 0.1721 0.6995 0.230 Uiso 1 1 calc R U . . .
H24B H 0.1370 0.2068 0.8150 0.230 Uiso 1 1 calc R U . . .
H24C H 0.2011 0.1792 0.7643 0.230 Uiso 1 1 calc R U . . .
O31 O 0.51242(12) 0.17046(12) 0.4635(2) 0.0629(7) Uani 1 1 d . . . . .
C32 C 0.5565(3) 0.1382(4) 0.3957(5) 0.119(3) Uani 1 1 d D . . . .
C33 C 0.6170(8) 0.1331(10) 0.454(2) 0.137(9) Uani 0.5 1 d . . P E 1
H33A H 0.6400 0.1686 0.4509 0.165 Uiso 0.5 1 calc R U P E 1
H33B H 0.6431 0.1044 0.4173 0.165 Uiso 0.5 1 calc R U P E 1
H33C H 0.6092 0.1229 0.5331 0.165 Uiso 0.5 1 calc R U P E 1
C34 C 0.5522(18) 0.1745(13) 0.2770(17) 0.306(19) Uani 0.5 1 d . . P E 1
H34A H 0.5078 0.1738 0.2483 0.368 Uiso 0.5 1 calc R U P E 1
H34B H 0.5812 0.1583 0.2204 0.368 Uiso 0.5 1 calc R U P E 1
H34C H 0.5650 0.2129 0.2920 0.368 Uiso 0.5 1 calc R U P E 1
C35 C 0.5352(10) 0.0799(10) 0.395(4) 0.34(3) Uani 0.5 1 d D . P E 1
H35A H 0.5353 0.0656 0.4731 0.410 Uiso 0.5 1 calc R U P E 1
H35B H 0.5647 0.0579 0.3487 0.410 Uiso 0.5 1 calc R U P E 1
H35C H 0.4914 0.0776 0.3641 0.410 Uiso 0.5 1 calc R U P E 1
C65 C 0.6229(11) 0.1695(18) 0.410(3) 0.29(3) Uani 0.5 1 d . . P E 2
H65A H 0.6289 0.1954 0.3469 0.350 Uiso 0.5 1 calc R U P E 2
H65B H 0.6582 0.1424 0.4105 0.350 Uiso 0.5 1 calc R U P E 2
H65C H 0.6229 0.1900 0.4817 0.350 Uiso 0.5 1 calc R U P E 2
C66 C 0.548(2) 0.0740(15) 0.4488(17) 0.306(19) Uani 0.5 1 d . . P E 2
H66A H 0.5651 0.0728 0.5260 0.368 Uiso 0.5 1 calc R U P E 2
H66B H 0.5710 0.0475 0.4010 0.368 Uiso 0.5 1 calc R U P E 2
H66C H 0.5017 0.0643 0.4504 0.368 Uiso 0.5 1 calc R U P E 2
C67 C 0.5351(9) 0.1296(8) 0.2820(10) 0.126(6) Uani 0.5 1 d D . P E 2
H67A H 0.4907 0.1155 0.2827 0.151 Uiso 0.5 1 calc R U P E 2
H67B H 0.5634 0.1027 0.2446 0.151 Uiso 0.5 1 calc R U P E 2
H67C H 0.5364 0.1648 0.2405 0.151 Uiso 0.5 1 calc R U P E 2

loop_
_atom_site_aniso_label
_atom_site_aniso_U_11
_atom_site_aniso_U_22
_atom_site_aniso_U_33
_atom_site_aniso_U_23
_atom_site_aniso_U_13
_atom_site_aniso_U_12
Ti1 0.0405(3) 0.0378(3) 0.0419(3) -0.0070(2) -0.0023(2) 0.0041(2)
Ti2 0.0485(4) 0.0353(4) 0.0389(4) 0.000 0.0062(3) 0.000
Ti3 0.0344(4) 0.0384(4) 0.0656(6) 0.000 -0.0024(4) 0.000
O1 0.0458(16) 0.0411(16) 0.0375(15) 0.000 -0.0078(13) 0.000
O2 0.0405(11) 0.0322(10) 0.0495(12) 0.0024(9) -0.0007(9) -0.0034(8)
O3 0.0350(14) 0.0316(14) 0.0387(15) 0.000 -0.0046(12) 0.000
O41 0.0706(15) 0.0355(12) 0.0452(12) 0.0072(9) -0.0067(11) -0.0013(10)
O42 0.0587(14) 0.0360(12) 0.0609(15) -0.0014(10) -0.0113(11) 0.0094(10)
C43 0.059(2) 0.0358(17) 0.058(2) 0.0081(15) -0.0118(16) -0.0012(15)
C44 0.122(4) 0.042(2) 0.085(3) 0.017(2) -0.022(3) 0.006(2)
C45 0.299(13) 0.111(6) 0.142(7) 0.021(5) -0.030(7) 0.126(7)
C68 0.31(4) 0.053(8) 0.066(9) 0.024(7) -0.054(17) -0.005(15)
C47 0.29(3) 0.068(9) 0.141(17) 0.048(10) -0.11(2) -0.068(15)
C48 0.16(2) 0.20(3) 0.18(3) 0.04(2) 0.02(2) -0.10(2)
C46 0.161(16) 0.083(13) 0.096(13) 0.049(8) -0.055(12) 0.006(10)
C71 0.126(13) 0.111(13) 0.20(2) 0.101(15) -0.015(14) -0.040(10)
C72 0.22(3) 0.13(2) 0.22(3) 0.08(2) -0.06(3) -0.11(2)
O51 0.0581(14) 0.0481(14) 0.0664(16) -0.0180(12) -0.0166(12) 0.0020(11)
O52 0.0502(13) 0.0476(14) 0.0814(18) -0.0057(12) -0.0202(13) -0.0043(11)
C53 0.064(2) 0.050(2) 0.066(2) -0.0073(17) -0.0176(18) -0.0053(17)
C54 0.088(3) 0.060(3) 0.136(5) -0.024(3) -0.048(3) -0.007(2)
C55 0.098(6) 0.072(6) 0.215(17) -0.016(8) -0.091(8) -0.018(5)
C56 0.166(11) 0.154(12) 0.151(11) -0.079(9) -0.036(10) -0.017(11)
C69 0.168(12) 0.070(6) 0.220(16) 0.024(9) -0.083(12) -0.046(8)
C70 0.23(3) 0.16(2) 0.31(4) 0.07(3) 0.02(2) -0.097(18)
C58 0.51(11) 0.14(3) 0.26(6) 0.04(3) -0.31(7) -0.12(5)
C57 0.115(15) 0.046(9) 0.131(19) -0.047(11) -0.010(15) -0.012(10)
C59 0.18(4) 0.10(3) 0.41(9) -0.13(4) 0.02(5) -0.04(3)
C60 0.42(9) 0.11(3) 0.15(3) 0.01(3) 0.11(4) 0.00(4)
O11 0.079(2) 0.071(2) 0.049(2) 0.000 0.0219(19) 0.000
C12 0.098(6) 0.176(9) 0.063(4) 0.000 0.038(4) 0.000
C13 0.148(9) 0.314(18) 0.055(5) 0.000 -0.011(6) 0.000
C14 0.099(11) 0.29(3) 0.082(8) 0.033(12) 0.035(8) -0.048(14)
C73 0.16(2) 0.21(2) 0.20(2) 0.111(19) 0.099(18) -0.003(17)
O21 0.0344(16) 0.062(2) 0.107(3) 0.000 0.0077(19) 0.000
C22 0.042(3) 0.122(6) 0.108(6) 0.000 0.010(3) 0.000
C23 0.062(4) 0.153(8) 0.140(8) 0.000 -0.027(5) 0.000
C24 0.105(5) 0.271(11) 0.198(8) 0.113(8) -0.002(5) -0.083(6)
O31 0.0531(14) 0.0797(18) 0.0559(15) -0.0257(13) 0.0027(11) 0.0138(13)
C32 0.072(3) 0.198(7) 0.087(4) -0.082(5) -0.007(3) 0.040(4)
C33 0.056(10) 0.168(17) 0.19(2) -0.060(14) -0.011(11) 0.051(12)
C34 0.54(5) 0.30(3) 0.084(8) 0.008(12) 0.058(15) 0.27(3)
C35 0.131(14) 0.22(3) 0.67(7) -0.36(4) -0.09(3) 0.080(16)
C65 0.066(10) 0.56(7) 0.25(4) -0.27(4) 0.061(16) -0.07(2)
C66 0.54(5) 0.30(3) 0.084(8) 0.008(12) 0.058(15) 0.27(3)
C67 0.177(14) 0.138(12) 0.062(7) -0.048(8) -0.005(7) 0.081(11)

loop_
_atom_type_symbol
_atom_type_description
_atom_type_scat_dispersion_real
_atom_type_scat_dispersion_imag
_atom_type_scat_source
C C 0.0033 0.0016 'International Tables Vol C Tables 4.2.6.8 and 6.1.1.4'
H H 0.0000 0.0000 'International Tables Vol C Tables 4.2.6.8 and 6.1.1.4'
O O 0.0106 0.0060 'International Tables Vol C Tables 4.2.6.8 and 6.1.1.4'
Ti Ti 0.2776 0.4457 'International Tables Vol C Tables 4.2.6.8 and 6.1.1.4'

loop_
_geom_angle_atom_site_label_1
_geom_angle_atom_site_label_2
_geom_angle_atom_site_label_3
_geom_angle
_geom_angle_site_symmetry_1
_geom_angle_site_symmetry_3
O31 Ti1 O1 104.83(14) . .
O31 Ti1 O3 104.82(12) . .
O1 Ti1 O3 81.50(9) . .
O31 Ti1 O51 92.69(12) . .
O1 Ti1 O51 89.96(10) . .
O3 Ti1 O51 161.96(11) . .
O31 Ti1 O42 92.73(12) . .
O1 Ti1 O42 161.93(12) . .
O3 Ti1 O42 90.05(9) . .
O51 Ti1 O42 93.47(10) . .
O31 Ti1 O2 171.31(12) . .
O1 Ti1 O2 81.77(11) . .
O3 Ti1 O2 81.53(10) . .
O51 Ti1 O2 81.54(9) . .
O42 Ti1 O2 81.20(9) . .
O31 Ti1 Ti1 104.25(10) . 7_565
O1 Ti1 Ti1 41.06(6) . 7_565
O3 Ti1 Ti1 41.05(6) . 7_565
O51 Ti1 Ti1 130.58(7) . 7_565
O42 Ti1 Ti1 130.66(7) . 7_565
O2 Ti1 Ti1 84.44(6) . 7_565
O31 Ti1 Ti3 146.17(10) . .
O1 Ti1 Ti3 43.29(9) . .
O3 Ti1 Ti3 84.09(7) . .
O51 Ti1 Ti3 78.84(7) . .
O42 Ti1 Ti3 120.22(7) . .
O2 Ti1 Ti3 39.05(6) . .
Ti1 Ti1 Ti3 61.304(13) 7_565 .
O31 Ti1 Ti2 145.98(9) . .
O1 Ti1 Ti2 84.24(8) . .
O3 Ti1 Ti2 43.17(8) . .
O51 Ti1 Ti2 120.44(8) . .
O42 Ti1 Ti2 78.73(7) . .
O2 Ti1 Ti2 38.93(6) . .
Ti1 Ti1 Ti2 61.328(13) 7_565 .
Ti3 Ti1 Ti2 57.40(2) . .
O11 Ti2 O2 104.37(12) . .
O11 Ti2 O2 104.37(12) . 7_565
O2 Ti2 O2 81.19(12) . 7_565
O11 Ti2 O41 91.71(11) . 7_565
O2 Ti2 O41 162.33(10) . 7_565
O2 Ti2 O41 87.84(9) 7_565 7_565
O11 Ti2 O41 91.70(11) . .
O2 Ti2 O41 87.84(9) . .
O2 Ti2 O41 162.33(10) 7_565 .
O41 Ti2 O41 99.13(13) 7_565 .
O11 Ti2 O3 171.52(16) . .
O2 Ti2 O3 81.97(9) . .
O2 Ti2 O3 81.97(9) 7_565 .
O41 Ti2 O3 82.82(9) 7_565 .
O41 Ti2 O3 82.82(8) . .
O11 Ti2 Ti3 103.93(14) . .
O2 Ti2 Ti3 40.86(6) . .
O2 Ti2 Ti3 40.86(6) 7_565 .
O41 Ti2 Ti3 128.44(7) 7_565 .
O41 Ti2 Ti3 128.44(7) . .
O3 Ti2 Ti3 84.54(8) . .
O11 Ti2 Ti1 145.90(8) . 7_565
O2 Ti2 Ti1 84.18(7) . 7_565
O2 Ti2 Ti1 43.46(6) 7_565 7_565
O41 Ti2 Ti1 78.35(7) 7_565 7_565
O41 Ti2 Ti1 121.90(7) . 7_565
O3 Ti2 Ti1 39.08(5) . 7_565
Ti3 Ti2 Ti1 61.26(2) . 7_565
O11 Ti2 Ti1 145.90(8) . .
O2 Ti2 Ti1 43.46(6) . .
O2 Ti2 Ti1 84.18(7) 7_565 .
O41 Ti2 Ti1 121.90(7) 7_565 .
O41 Ti2 Ti1 78.35(7) . .
O3 Ti2 Ti1 39.08(5) . .
Ti3 Ti2 Ti1 61.26(2) . .
Ti1 Ti2 Ti1 57.34(3) 7_565 .
O21 Ti3 O2 103.49(13) . .
O21 Ti3 O2 103.49(13) . 7_565
O2 Ti3 O2 81.05(12) . 7_565
O21 Ti3 O52 92.65(12) . 7_565
O2 Ti3 O52 162.23(10) . 7_565
O2 Ti3 O52 88.07(9) 7_565 7_565
O21 Ti3 O52 92.65(12) . .
O2 Ti3 O52 88.07(9) . .
O2 Ti3 O52 162.23(10) 7_565 .
O52 Ti3 O52 98.70(15) 7_565 .
O21 Ti3 O1 172.56(17) . .
O2 Ti3 O1 82.09(9) . .
O2 Ti3 O1 82.09(9) 7_565 .
O52 Ti3 O1 82.53(10) 7_565 .
O52 Ti3 O1 82.53(10) . .
O21 Ti3 Ti2 102.74(15) . .
O2 Ti3 Ti2 40.79(6) . .
O2 Ti3 Ti2 40.79(6) 7_565 .
O52 Ti3 Ti2 128.58(7) 7_565 .
O52 Ti3 Ti2 128.58(7) . .
O1 Ti3 Ti2 84.71(8) . .
O21 Ti3 Ti1 145.30(8) . .
O2 Ti3 Ti1 43.53(6) . .
O2 Ti3 Ti1 84.20(6) 7_565 .
O52 Ti3 Ti1 121.67(8) 7_565 .
O52 Ti3 Ti1 78.25(7) . .
O1 Ti3 Ti1 39.14(5) . .
Ti2 Ti3 Ti1 61.34(2) . .
O21 Ti3 Ti1 145.30(8) . 7_565
O2 Ti3 Ti1 84.20(6) . 7_565
O2 Ti3 Ti1 43.53(6) 7_565 7_565
O52 Ti3 Ti1 78.25(7) 7_565 7_565
O52 Ti3 Ti1 121.67(8) . 7_565
O1 Ti3 Ti1 39.14(5) . 7_565
Ti2 Ti3 Ti1 61.34(2) . 7_565
Ti1 Ti3 Ti1 57.39(3) . 7_565
Ti1 O1 Ti1 97.88(13) 7_565 .
Ti1 O1 Ti3 97.56(11) 7_565 .
Ti1 O1 Ti3 97.56(11) . .
Ti2 O2 Ti3 98.35(9) . .
Ti2 O2 Ti1 97.61(9) . .
Ti3 O2 Ti1 97.42(9) . .
Ti1 O3 Ti1 97.90(12) 7_565 .
Ti1 O3 Ti2 97.75(10) 7_565 .
Ti1 O3 Ti2 97.75(10) . .
C43 O41 Ti2 127.0(2) . .
C43 O42 Ti1 128.4(2) . .
O42 C43 O41 124.6(3) . .
O42 C43 C44 117.4(3) . .
O41 C43 C44 118.0(3) . .
C68 C44 C45 118.3(14) . .
C45 C44 C71 125.6(11) . .
C68 C44 C43 114.7(10) . .
C45 C44 C43 110.3(4) . .
C71 C44 C43 106.9(7) . .
C68 C44 C47 115.0(14) . .
C45 C44 C47 90.4(11) . .
C43 C44 C47 105.0(8) . .
C45 C44 C46 101.6(13) . .
C71 C44 C46 104.3(14) . .
C43 C44 C46 106.6(8) . .
C44 C45 H45A 109.5 . .
C44 C45 H45B 109.5 . .
H45A C45 H45B 109.5 . .
C44 C45 H45C 109.5 . .
H45A C45 H45C 109.5 . .
H45B C45 H45C 109.5 . .
C44 C68 H68A 109.5 . .
C44 C68 H68B 109.5 . .
H68A C68 H68B 109.5 . .
C44 C68 H68C 109.5 . .
H68A C68 H68C 109.5 . .
H68B C68 H68C 109.5 . .
C44 C47 C48 111(2) . .
C44 C47 H47A 109.5 . .
C48 C47 H47A 109.5 . .
C44 C47 H47B 109.5 . .
C48 C47 H47B 109.5 . .
H47A C47 H47B 108.1 . .
C47 C48 H48A 109.5 . .
C47 C48 H48B 109.5 . .
H48A C48 H48B 109.5 . .
C47 C48 H48C 109.5 . .
H48A C48 H48C 109.5 . .
H48B C48 H48C 109.5 . .
C44 C46 H46A 109.5 . .
C44 C46 H46B 109.5 . .
H46A C46 H46B 109.5 . .
C44 C46 H46C 109.5 . .
H46A C46 H46C 109.5 . .
H46B C46 H46C 109.5 . .
C72 C71 C44 106(2) . .
C72 C71 H71A 110.6 . .
C44 C71 H71A 110.6 . .
C72 C71 H71B 110.6 . .
C44 C71 H71B 110.6 . .
H71A C71 H71B 108.8 . .
C71 C72 H72A 109.5 . .
C71 C72 H72B 109.5 . .
H72A C72 H72B 109.5 . .
C71 C72 H72C 109.5 . .
H72A C72 H72C 109.5 . .
H72B C72 H72C 109.5 . .
C53 O51 Ti1 128.5(2) . .
C53 O52 Ti3 127.4(2) . .
O51 C53 O52 124.6(3) . .
O51 C53 C54 116.8(4) . .
O52 C53 C54 118.6(4) . .
C58 C54 C57 109(3) . .
C69 C54 C55 119.8(9) . .
C69 C54 C53 110.9(6) . .
C58 C54 C53 106.4(14) . .
C57 C54 C53 117.1(9) . .
C55 C54 C53 112.5(6) . .
C58 C54 C59 104(3) . .
C57 C54 C59 117.1(17) . .
C53 C54 C59 102.8(14) . .
C69 C54 C56 103.3(10) . .
C55 C54 C56 104.3(9) . .
C53 C54 C56 104.0(6) . .
C54 C55 H55A 109.5 . .
C54 C55 H55B 109.5 . .
H55A C55 H55B 109.5 . .
C54 C55 H55C 109.5 . .
H55A C55 H55C 109.5 . .
H55B C55 H55C 109.5 . .
C54 C56 H56A 109.5 . .
C54 C56 H56B 109.5 . .
H56A C56 H56B 109.5 . .
C54 C56 H56C 109.5 . .
H56A C56 H56C 109.5 . .
H56B C56 H56C 109.5 . .
C54 C69 C70 99.9(16) . .
C54 C69 H69A 111.8 . .
C70 C69 H69A 111.8 . .
C54 C69 H69B 111.8 . .
C70 C69 H69B 111.8 . .
H69A C69 H69B 109.5 . .
C69 C70 H70A 109.5 . .
C69 C70 H70B 109.5 . .
H70A C70 H70B 109.5 . .
C69 C70 H70C 109.5 . .
H70A C70 H70C 109.5 . .
H70B C70 H70C 109.5 . .
C54 C58 H58A 109.5 . .
C54 C58 H58B 109.5 . .
H58A C58 H58B 109.5 . .
C54 C58 H58C 109.5 . .
H58A C58 H58C 109.5 . .
H58B C58 H58C 109.5 . .
C54 C57 H57A 109.5 . .
C54 C57 H57B 109.5 . .
H57A C57 H57B 109.5 . .
C54 C57 H57C 109.5 . .
H57A C57 H57C 109.5 . .
H57B C57 H57C 109.5 . .
C54 C59 C60 98(3) . .
C54 C59 H59A 112.2 . .
C60 C59 H59A 112.2 . .
C54 C59 H59B 112.2 . .
C60 C59 H59B 112.2 . .
H59A C59 H59B 109.8 . .
C59 C60 H60A 109.5 . .
C59 C60 H60B 109.5 . .
H60A C60 H60B 109.5 . .
C59 C60 H60C 109.5 . .
H60A C60 H60C 109.5 . .
H60B C60 H60C 109.5 . .
C12 O11 Ti2 162.3(5) . .
C14 C12 C14 77.1(19) . 7_565
C14 C12 O11 112.1(10) . .
C14 C12 O11 112.1(10) 7_565 .
C14 C12 C13 122.2(10) . .
C14 C12 C13 122.2(10) 7_565 .
O11 C12 C13 108.2(7) . .
O11 C12 C73 99.0(9) . 7_565
C13 C12 C73 102.8(11) . 7_565
O11 C12 C73 99.0(9) . .
C13 C12 C73 102.8(10) . .
C73 C12 C73 141.9(16) 7_565 .
C12 C13 H13A 109.5 . .
C12 C13 H13B 109.5 . .
H13A C13 H13B 109.5 . .
C12 C13 H13C 109.5 . .
H13A C13 H13C 109.5 . .
H13B C13 H13C 109.5 . .
C12 C14 H14A 109.5 . .
C12 C14 H14B 109.5 . .
H14A C14 H14B 109.5 . .
C12 C14 H14C 109.5 . .
H14A C14 H14C 109.5 . .
H14B C14 H14C 109.5 . .
C12 C73 H73A 109.5 . .
C12 C73 H73B 109.5 . .
H73A C73 H73B 109.5 . .
C12 C73 H73C 109.5 . .
H73A C73 H73C 109.5 . .
H73B C73 H73C 109.5 . .
C22 O21 Ti3 164.1(5) . .
O21 C22 C23 108.6(6) . .
O21 C22 C24 106.4(5) . 7_565
C23 C22 C24 111.1(5) . 7_565
O21 C22 C24 106.4(5) . .
C23 C22 C24 111.1(5) . .
C24 C22 C24 112.9(10) 7_565 .
C22 C23 H23A 109.5 . .
C22 C23 H23B 109.5 . .
H23A C23 H23B 109.5 . .
C22 C23 H23C 109.5 . .
H23A C23 H23C 109.5 . .
H23B C23 H23C 109.5 . .
C22 C24 H24A 109.5 . .
C22 C24 H24B 109.5 . .
H24A C24 H24B 109.5 . .
C22 C24 H24C 109.5 . .
H24A C24 H24C 109.5 . .
H24B C24 H24C 109.5 . .
C32 O31 Ti1 161.6(4) . .
C67 C32 O31 113.8(7) . .
C67 C32 C66 100.5(14) . .
O31 C32 C66 102.8(11) . .
O31 C32 C33 109.6(10) . .
O31 C32 C35 109.1(12) . .
C33 C32 C35 100.4(16) . .
O31 C32 C34 98.6(9) . .
C33 C32 C34 119.8(18) . .
C35 C32 C34 119.1(19) . .
C67 C32 C65 116.2(17) . .
O31 C32 C65 103.6(11) . .
C66 C32 C65 120(2) . .
C32 C33 H33A 109.5 . .
C32 C33 H33B 109.5 . .
H33A C33 H33B 109.5 . .
C32 C33 H33C 109.5 . .
H33A C33 H33C 109.5 . .
H33B C33 H33C 109.5 . .
C32 C34 H34A 109.5 . .
C32 C34 H34B 109.5 . .
H34A C34 H34B 109.5 . .
C32 C34 H34C 109.5 . .
H34A C34 H34C 109.5 . .
H34B C34 H34C 109.5 . .
C32 C35 H35A 109.5 . .
C32 C35 H35B 109.5 . .
H35A C35 H35B 109.5 . .
C32 C35 H35C 109.5 . .
H35A C35 H35C 109.5 . .
H35B C35 H35C 109.5 . .
C32 C65 H65A 109.5 . .
C32 C65 H65B 109.5 . .
H65A C65 H65B 109.5 . .
C32 C65 H65C 109.5 . .
H65A C65 H65C 109.5 . .
H65B C65 H65C 109.5 . .
C32 C66 H66A 109.5 . .
C32 C66 H66B 109.5 . .
H66A C66 H66B 109.5 . .
C32 C66 H66C 109.5 . .
H66A C66 H66C 109.5 . .
H66B C66 H66C 109.5 . .
C32 C67 H67A 109.5 . .
C32 C67 H67B 109.5 . .
H67A C67 H67B 109.5 . .
C32 C67 H67C 109.5 . .
H67A C67 H67C 109.5 . .
H67B C67 H67C 109.5 . .

loop_
_geom_bond_atom_site_label_1
_geom_bond_atom_site_label_2
_geom_bond_distance
_geom_bond_site_symmetry_2
Ti1 O31 1.746(2) .
Ti1 O1 1.9225(19) .
Ti1 O3 1.9221(18) .
Ti1 O51 2.037(2) .
Ti1 O42 2.038(2) .
Ti1 O2 2.097(2) .
Ti1 Ti1 2.8991(11) 7_565
Ti1 Ti3 3.0189(9) .
Ti1 Ti2 3.0213(9) .
Ti2 O11 1.755(4) .
Ti2 O2 1.915(2) .
Ti2 O2 1.915(2) 7_565
Ti2 O41 2.052(2) 7_565
Ti2 O41 2.053(2) .
Ti2 O3 2.086(3) .
Ti2 Ti3 2.9007(12) .
Ti2 Ti1 3.0213(9) 7_565
Ti3 O21 1.749(4) .
Ti3 O2 1.918(2) .
Ti3 O2 1.918(2) 7_565
Ti3 O52 2.057(2) 7_565
Ti3 O52 2.057(2) .
Ti3 O1 2.088(3) .
Ti3 Ti1 3.0189(9) 7_565
O1 Ti1 1.9224(19) 7_565
O3 Ti1 1.9221(18) 7_565
O41 C43 1.261(4) .
O42 C43 1.261(4) .
C43 C44 1.531(5) .
C44 C68 1.45(3) .
C44 C45 1.491(9) .
C44 C71 1.528(19) .
C44 C47 1.52(2) .
C44 C46 1.55(3) .
C45 H45A 0.9600 .
C45 H45B 0.9600 .
C45 H45C 0.9600 .
C68 H68A 0.9600 .
C68 H68B 0.9600 .
C68 H68C 0.9600 .
C47 C48 1.62(3) .
C47 H47A 0.9700 .
C47 H47B 0.9700 .
C48 H48A 0.9600 .
C48 H48B 0.9600 .
C48 H48C 0.9600 .
C46 H46A 0.9600 .
C46 H46B 0.9600 .
C46 H46C 0.9600 .
C71 C72 1.53(3) .
C71 H71A 0.9700 .
C71 H71B 0.9700 .
C72 H72A 0.9600 .
C72 H72B 0.9600 .
C72 H72C 0.9600 .
O51 C53 1.254(4) .
O52 C53 1.265(4) .
C53 C54 1.524(5) .
C54 C69 1.430(13) .
C54 C58 1.52(2) .
C54 C57 1.388(19) .
C54 C55 1.488(11) .
C54 C59 1.58(6) .
C54 C56 1.672(12) .
C55 H55A 0.9600 .
C55 H55B 0.9600 .
C55 H55C 0.9600 .
C56 H56A 0.9600 .
C56 H56B 0.9600 .
C56 H56C 0.9600 .
C69 C70 1.64(4) .
C69 H69A 0.9300 .
C69 H69B 0.9300 .
C70 H70A 0.9600 .
C70 H70B 0.9600 .
C70 H70C 0.9600 .
C58 H58A 0.9600 .
C58 H58B 0.9600 .
C58 H58C 0.9600 .
C57 H57A 0.9600 .
C57 H57B 0.9600 .
C57 H57C 0.9600 .
C59 C60 1.53(3) .
C59 H59A 0.9700 .
C59 H59B 0.9700 .
C60 H60A 0.9600 .
C60 H60B 0.9600 .
C60 H60C 0.9600 .
O11 C12 1.418(8) .
C12 C14 1.412(18) .
C12 C14 1.412(18) 7_565
C12 C13 1.464(13) .
C12 C73 1.63(2) 7_565
C12 C73 1.63(2) .
C13 H13A 0.9600 .
C13 H13B 0.9600 .
C13 H13C 0.9600 .
C14 H14A 0.9600 .
C14 H14B 0.9600 .
C14 H14C 0.9600 .
C73 H73A 0.9600 .
C73 H73B 0.9600 .
C73 H73C 0.9600 .
O21 C22 1.415(7) .
C22 C23 1.497(11) .
C22 C24 1.494(8) 7_565
C22 C24 1.494(8) .
C23 H23A 0.9600 .
C23 H23B 0.9600 .
C23 H23C 0.9600 .
C24 H24A 0.9600 .
C24 H24B 0.9600 .
C24 H24C 0.9600 .
O31 C32 1.411(5) .
C32 C67 1.399(11) .
C32 C66 1.65(3) .
C32 C33 1.40(2) .
C32 C35 1.44(3) .
C32 C34 1.62(2) .
C32 C65 1.55(3) .
C33 H33A 0.9600 .
C33 H33B 0.9600 .
C33 H33C 0.9600 .
C34 H34A 0.9600 .
C34 H34B 0.9600 .
C34 H34C 0.9600 .
C35 H35A 0.9600 .
C35 H35B 0.9600 .
C35 H35C 0.9600 .
C65 H65A 0.9600 .
C65 H65B 0.9600 .
C65 H65C 0.9600 .
C66 H66A 0.9600 .
C66 H66B 0.9600 .
C66 H66C 0.9600 .
C67 H67A 0.9600 .
C67 H67B 0.9600 .
C67 H67C 0.9600 .

loop_
_geom_torsion_atom_site_label_1
_geom_torsion_atom_site_label_2
_geom_torsion_atom_site_label_3
_geom_torsion_atom_site_label_4
_geom_torsion
_geom_torsion_site_symmetry_1
_geom_torsion_site_symmetry_4
Ti1 O42 C43 O41 -4.1(5) . .
Ti1 O42 C43 C44 173.1(3) . .
Ti2 O41 C43 O42 19.8(5) . .
Ti2 O41 C43 C44 -157.4(3) . .
O42 C43 C44 C68 168.5(14) . .
O41 C43 C44 C68 -14.0(15) . .
O42 C43 C44 C45 32.0(7) . .
O41 C43 C44 C45 -150.6(6) . .
O42 C43 C44 C71 -107.5(12) . .
O41 C43 C44 C71 69.9(12) . .
O42 C43 C44 C47 -64.2(12) . .
O41 C43 C44 C47 113.2(12) . .
O42 C43 C44 C46 141.5(13) . .
O41 C43 C44 C46 -41.1(13) . .
C68 C44 C47 C48 62(2) . .
C45 C44 C47 C48 -176.5(19) . .
C71 C44 C47 C48 33(2) . .
C43 C44 C47 C48 -65(2) . .
C46 C44 C47 C48 75(3) . .
C68 C44 C71 C72 175(2) . .
C45 C44 C71 C72 -69(2) . .
C43 C44 C71 C72 63(2) . .
C47 C44 C71 C72 -31(2) . .
C46 C44 C71 C72 175(2) . .
Ti1 O51 C53 O52 -1.3(6) . .
Ti1 O51 C53 C54 178.8(4) . .
Ti3 O52 C53 O51 -14.6(6) . .
Ti3 O52 C53 C54 165.3(4) . .
O51 C53 C54 C69 49.8(11) . .
O52 C53 C54 C69 -130.1(10) . .
O51 C53 C54 C58 -134(4) . .
O52 C53 C54 C58 46(4) . .
O51 C53 C54 C57 -12.4(17) . .
O52 C53 C54 C57 167.7(16) . .
O51 C53 C54 C55 -173.0(9) . .
O52 C53 C54 C55 7.1(11) . .
O51 C53 C54 C59 118(2) . .
O52 C53 C54 C59 -62(2) . .
O51 C53 C54 C56 -60.7(8) . .
O52 C53 C54 C56 119.4(8) . .
C58 C54 C69 C70 -110(6) . .
C57 C54 C69 C70 173.7(17) . .
C55 C54 C69 C70 -69.3(15) . .
C53 C54 C69 C70 64.4(14) . .
C59 C54 C69 C70 -30(2) . .
C56 C54 C69 C70 175.4(12) . .
C69 C54 C59 C60 17(2) . .
C58 C54 C59 C60 159(3) . .
C57 C54 C59 C60 40(3) . .
C55 C54 C59 C60 161(3) . .
C53 C54 C59 C60 -90(3) . .
C56 C54 C59 C60 86(5) . .
O2 Ti2 O11 C12 137.80(7) . .
O2 Ti2 O11 C12 -137.80(7) 7_565 .
O41 Ti2 O11 C12 -49.60(7) 7_565 .
O41 Ti2 O11 C12 49.60(7) . .
Ti3 Ti2 O11 C12 180.000(5) . .
Ti1 Ti2 O11 C12 -121.15(19) 7_565 .
Ti1 Ti2 O11 C12 121.15(19) . .
Ti2 O11 C12 C14 -137.7(11) . .
Ti2 O11 C12 C14 137.7(11) . 7_565
Ti2 O11 C12 C13 0.000(4) . .
Ti2 O11 C12 C73 106.8(10) . 7_565
Ti2 O11 C12 C73 -106.8(10) . .
O2 Ti3 O21 C22 -138.07(7) . .
O2 Ti3 O21 C22 138.07(7) 7_565 .
O52 Ti3 O21 C22 49.42(7) 7_565 .
O52 Ti3 O21 C22 -49.42(7) . .
Ti2 Ti3 O21 C22 180.000(3) . .
Ti1 Ti3 O21 C22 -122.49(19) . .
Ti1 Ti3 O21 C22 122.50(19) 7_565 .
Ti3 O21 C22 C23 0.000(3) . .
Ti3 O21 C22 C24 -119.7(6) . 7_565
Ti3 O21 C22 C24 119.7(6) . .
O1 Ti1 O31 C32 -134.0(9) . .
O3 Ti1 O31 C32 141.0(9) . .
O51 Ti1 O31 C32 -43.4(9) . .
O42 Ti1 O31 C32 50.2(9) . .
Ti1 Ti1 O31 C32 -176.5(9) 7_565 .
Ti3 Ti1 O31 C32 -117.2(9) . .
Ti2 Ti1 O31 C32 124.1(9) . .
Ti1 O31 C32 C67 91.3(15) . .
Ti1 O31 C32 C66 -16.4(19) . .
Ti1 O31 C32 C33 -100.9(15) . .
Ti1 O31 C32 C35 8(2) . .
Ti1 O31 C32 C34 133.1(18) . .
Ti1 O31 C32 C65 -141.7(19) . .
